data_1567121
loop_
_publ_author_name
'Jir\'at, Jan'
'Babor, Martin'
'Ridvan, Lud\<ek'
'Sko\<repov\'a, Eli\<ska'
'Du\<sek, Michal'
'\<So\'o\<s, Miroslav'

_publ_section_title
;
 Structure--property relations of a unique and systematic dataset of 19
 isostructural multicomponent apremilast forms
;
_journal_coeditor_code ED5027
_journal_issue 4
_journal_name_full IUCrJ
_journal_page_first
;
;
_journal_paper_doi 10.1107/S2052252522005577
_journal_volume 9
_journal_year 2022
_chemical_absolute_configuration ad
_chemical_formula_moiety 'C33.33 H35.33 Cl0.67 N2.67 O9.33 S1.33'
_chemical_formula_sum 'C33.33 H35.33 Cl0.67 N2.67 O9.33 S1.33'
_chemical_formula_weight 689.05
_space_group_IT_number 92
_space_group_name_Hall 'P 4abw 2nw'
_space_group_name_H-M_alt 'P 41 21 2'
_symmetry_cell_setting tetragonal
_symmetry_space_group_name_H-M 'P 41 21 2'
_atom_sites_solution_hydrogens difmap
_atom_sites_solution_primary other
_cell_angle_alpha 90
_cell_angle_beta 90
_cell_angle_gamma 90
_cell_formula_units_Z 6
_cell_length_a 12.87880(10)
_cell_length_b 12.87880(10)
_cell_length_c 29.32610(10)
_cell_measurement_reflns_used 29828
_cell_measurement_temperature 120
_cell_measurement_theta_max 68
_cell_measurement_theta_min 3
_cell_volume 4864.13(6)
_computing_cell_refinement 'CrysAlisPro, (Agilent, 2011)'
_computing_data_collection 'SuperNova, (Oxford Diffraction, 2010)'
_computing_data_reduction 'CrysAlisPro, (Agilent, 2011)'
_computing_molecular_graphics 'CAMERON (Watkin et al., 1996)'
_computing_publication_material 'CRYSTALS (Betteridge et al., 2003)'
_computing_structure_refinement 'CRYSTALS (Betteridge et al., 2003)'
_computing_structure_solution 'Superflip (Palatinus & Chapuis, 2007)'
_diffrn_ambient_temperature 120
_diffrn_measured_fraction_theta_full 0.996
_diffrn_measured_fraction_theta_max 0.994
_diffrn_measurement_device Area
_diffrn_measurement_device_type 'Oxford Diffraction SuperNova'
_diffrn_measurement_method \w
_diffrn_radiation_monochromator graphite
_diffrn_radiation_type 'Cu K\a'
_diffrn_radiation_wavelength 1.54180
_diffrn_reflns_av_R_equivalents 0.035
_diffrn_reflns_limit_h_max 15
_diffrn_reflns_limit_h_min -15
_diffrn_reflns_limit_k_max 15
_diffrn_reflns_limit_k_min -13
_diffrn_reflns_limit_l_max 33
_diffrn_reflns_limit_l_min -35
_diffrn_reflns_number 45672
_diffrn_reflns_theta_full 66.264
_diffrn_reflns_theta_max 67.616
_diffrn_reflns_theta_min 4.570
_diffrn_standards_number 0
_exptl_absorpt_coefficient_mu 2.110
_exptl_absorpt_correction_T_max 0.70
_exptl_absorpt_correction_T_min 0.27
_exptl_absorpt_correction_type multi-scan
_exptl_absorpt_process_details 'CrysAlisPro, (Agilent, 2011)'
_exptl_crystal_colour colorless
_exptl_crystal_density_diffrn 1.411
_exptl_crystal_density_method 'not measured'
_exptl_crystal_description block
_exptl_crystal_F_000 2168
_exptl_crystal_size_max 0.360
_exptl_crystal_size_mid 0.224
_exptl_crystal_size_min 0.170
_refine_diff_density_max 0.74
_refine_diff_density_min -0.48
_refine_ls_abs_structure_details 'Flack (1983), 1792 Friedel-pairs'
_refine_ls_abs_structure_Flack -0.002(15)
_refine_ls_extinction_method None
_refine_ls_goodness_of_fit_ref 0.9885
_refine_ls_hydrogen_treatment constr
_refine_ls_matrix_type full
_refine_ls_number_parameters 353
_refine_ls_number_reflns 4375
_refine_ls_number_restraints 120
_refine_ls_R_factor_all 0.0330
_refine_ls_R_factor_gt 0.0324
_refine_ls_shift/su_max 0.0008381
_refine_ls_shift/su_mean 0.0000701
_refine_ls_structure_factor_coef Fsqd
_refine_ls_weighting_details
;
 Method= Modified Sheldrick 
 w=1/[\s^2^(F^2^) + ( 0.06P)^2^ + 2.22P] 
 ,where P=(max(Fo^2^,0) + 2Fc^2^)/3 
;
_refine_ls_weighting_scheme calc
_refine_ls_wR_factor_all 0.0895
_refine_ls_wR_factor_gt 0.0889
_refine_ls_wR_factor_ref 0.0895
_reflns_limit_h_max 10
_reflns_limit_h_min -10
_reflns_limit_k_max 15
_reflns_limit_k_min 0
_reflns_limit_l_max 35
_reflns_limit_l_min 0
_reflns_number_gt 4293
_reflns_number_total 4375
_reflns_threshold_expression I>2.0\s(I)
_oxford_diffrn_Wilson_B_factor 1.79
_oxford_diffrn_Wilson_scale 0.05
_oxford_refine_ls_r_factor_ref 0.0330
_oxford_refine_ls_scale 5.35(9)
_oxford_reflns_number_all 4375
_oxford_reflns_threshold_expression_ref I>-3.0\s(I)
_cod_data_source_file ed5027.cif
_cod_data_source_block Apremilast_chlorbenzen
_cod_depositor_comments
;
The following automatic conversions were performed:

data item '_atom_sites_solution_primary' value 'Other' was changed to
'other' in accordance with the
/home/data/users/saulius/crontab/automatic-downloads/rss-feeds/IUCr/lib/dictionaries/cif_core.dic
dictionary named 'cif_core.dic' version 2.4.2 last updated on
2011-04-26.

Automatic conversion script
Id: cif_fix_values 7556 2019-12-06 15:28:31Z antanas 
;
_cod_original_cell_volume 4864.13(8)
_cod_original_sg_symbol_H-M 'P 41 21 2 '
_cod_database_code 1567121

loop_
_symmetry_equiv_pos_as_xyz
x,y,z
-y+1/2,x+1/2,z+1/4
-x,-y,z+1/2
x+1/2,-y+1/2,-z+3/4
-y,-x,-z+1/2
y+1/2,-x+1/2,z+3/4
y,x,-z
-x+1/2,y+1/2,-z+1/4

loop_
_atom_site_label
_atom_site_type_symbol
_atom_site_fract_x
_atom_site_fract_y
_atom_site_fract_z
_atom_site_U_iso_or_equiv
_atom_site_occupancy
_atom_site_adp_type
_atom_site_refinement_flags_posn
_atom_site_refinement_flags_adp
_atom_site_refinement_flags_occupancy
_atom_site_disorder_assembly
_atom_site_disorder_group
_atom_site_attached_hydrogens
S1 S 0.83338(4) 0.59281(4) 0.535290(15) 0.0209 1.0000 Uani . . . . . .
O2 O 0.78621(12) 0.68571(11) 0.55365(5) 0.0285 1.0000 Uani . . . . . .
O3 O 0.92110(11) 0.55006(12) 0.55933(5) 0.0297 1.0000 Uani . . . . . .
C4 C 0.86911(19) 0.61702(18) 0.47858(7) 0.0337 1.0000 Uani . . . . . .
C5 C 0.73663(15) 0.49608(15) 0.52942(6) 0.0198 1.0000 Uani . . . . . .
C6 C 0.70029(14) 0.45069(15) 0.57500(6) 0.0192 1.0000 Uani . . . . . .
N7 N 0.65371(12) 0.53190(12) 0.60392(5) 0.0181 1.0000 Uani . . . . . .
C8 C 0.69400(14) 0.56082(14) 0.64653(6) 0.0178 1.0000 Uani . . . . . .
C9 C 0.63211(14) 0.65106(14) 0.66189(6) 0.0186 1.0000 Uani . . . . . .
C10 C 0.55915(14) 0.67363(15) 0.62873(6) 0.0194 1.0000 Uani . . . . . .
C11 C 0.57215(14) 0.59752(14) 0.59125(6) 0.0188 1.0000 Uani . . . . . .
O12 O 0.76558(10) 0.51740(11) 0.66566(4) 0.0228 1.0000 Uani . . . . . .
O13 O 0.52369(11) 0.58965(11) 0.55585(4) 0.0242 1.0000 Uani . . . . . .
C14 C 0.63792(14) 0.70680(14) 0.70243(6) 0.0188 1.0000 Uani . . . . . .
C15 C 0.56687(15) 0.78869(15) 0.70766(7) 0.0228 1.0000 Uani . . . . . .
C16 C 0.49488(15) 0.81118(16) 0.67379(7) 0.0260 1.0000 Uani . . . . . .
C17 C 0.48837(16) 0.75369(15) 0.63339(7) 0.0242 1.0000 Uani . . . . . .
N18 N 0.71178(12) 0.67619(12) 0.73485(5) 0.0202 1.0000 Uani . . . . . .
C19 C 0.73064(15) 0.71863(15) 0.77692(6) 0.0224 1.0000 Uani . . . . . .
C20 C 0.80639(17) 0.65822(17) 0.80517(7) 0.0282 1.0000 Uani . . . . . .
O21 O 0.68941(12) 0.79803(11) 0.79057(5) 0.0274 1.0000 Uani . . . . . .
C22 C 0.62850(14) 0.35783(15) 0.56808(6) 0.0195 1.0000 Uani . . . . . .
C23 C 0.57242(14) 0.34285(15) 0.52768(6) 0.0210 1.0000 Uani . . . . . .
C24 C 0.50920(15) 0.25649(15) 0.52240(6) 0.0215 1.0000 Uani . . . . . .
C25 C 0.50205(15) 0.18262(15) 0.55782(7) 0.0221 1.0000 Uani . . . . . .
C26 C 0.55710(16) 0.19813(15) 0.59768(7) 0.0232 1.0000 Uani . . . . . .
C27 C 0.62053(16) 0.28568(15) 0.60251(6) 0.0222 1.0000 Uani . . . . . .
O28 O 0.45004(12) 0.23601(10) 0.48454(5) 0.0271 1.0000 Uani . . . . . .
C29 C 0.44727(18) 0.31466(15) 0.44969(7) 0.0271 1.0000 Uani . . . . . .
C30 C 0.3625(2) 0.28688(19) 0.41678(8) 0.0422 1.0000 Uani . . . . . .
O31 O 0.43929(12) 0.09896(11) 0.54950(5) 0.0282 1.0000 Uani . . . . . .
C32 C 0.42404(19) 0.02912(17) 0.58662(7) 0.0340 1.0000 Uani . . . . . .
Cl40 Cl 0.3979(2) 0.4897(2) 0.67626(9) 0.1147 0.5000 Uani . . . . . .
C41 C 0.4632(4) 0.4996(5) 0.72509(16) 0.0617 0.5000 Uani D . . . . .
H41 H 0.9238 0.6717 0.4809 0.0513 1.0000 Uiso R . . . . .
C42 C 0.4285(7) 0.5696(9) 0.7571(3) 0.0663 0.5000 Uani D U . . . .
H42 H 0.8978 0.5548 0.4642 0.0511 1.0000 Uiso R . . . . .
C43 C 0.4824(5) 0.5842(4) 0.7959(2) 0.0648 0.5000 Uani D U . . . .
H43 H 0.8076 0.6434 0.4616 0.0510 1.0000 Uiso R . . . . .
C44 C 0.5634(4) 0.5149(4) 0.80783(16) 0.0551 0.5000 Uani D . . . . .
C45 C 0.5933(5) 0.4392(6) 0.7779(2) 0.0561 0.5000 Uani D U . . . .
C46 C 0.5427(7) 0.4306(6) 0.7359(2) 0.0651 0.5000 Uani D . . . . .
H51 H 0.7686 0.4414 0.5113 0.0239 1.0000 Uiso R . . . . .
H52 H 0.6834 0.5294 0.5119 0.0233 1.0000 Uiso R . . . . .
H61 H 0.7613 0.4273 0.5929 0.0229 1.0000 Uiso R . . . . .
H151 H 0.5665 0.8275 0.7340 0.0263 1.0000 Uiso R . . . . .
H161 H 0.4489 0.8669 0.6781 0.0298 1.0000 Uiso R . . . . .
H171 H 0.4387 0.7697 0.6105 0.0292 1.0000 Uiso R . . . . .
H181 H 0.7542 0.6188 0.7266 0.0244 1.0000 Uiso R . . . . .
H201 H 0.8310 0.7022 0.8297 0.0428 1.0000 Uiso R . . . . .
H202 H 0.7697 0.5988 0.8163 0.0434 1.0000 Uiso R . . . . .
H203 H 0.8654 0.6394 0.7872 0.0428 1.0000 Uiso R . . . . .
H231 H 0.5785 0.3923 0.5038 0.0253 1.0000 Uiso R . . . . .
H261 H 0.5525 0.1503 0.6211 0.0271 1.0000 Uiso R . . . . .
H271 H 0.6602 0.2964 0.6295 0.0271 1.0000 Uiso R . . . . .
H291 H 0.4298 0.3823 0.4638 0.0330 1.0000 Uiso R . . . . .
H292 H 0.5158 0.3196 0.4342 0.0329 1.0000 Uiso R . . . . .
H301 H 0.3524 0.3411 0.3952 0.0622 1.0000 Uiso R . . . . .
H302 H 0.2967 0.2741 0.4324 0.0631 1.0000 Uiso R . . . . .
H303 H 0.3809 0.2264 0.3984 0.0625 1.0000 Uiso R . . . . .
H321 H 0.3778 -0.0231 0.5767 0.0493 1.0000 Uiso R . . . . .
H322 H 0.3932 0.0638 0.6117 0.0496 1.0000 Uiso R . . . . .
H323 H 0.4891 -0.0016 0.5955 0.0506 1.0000 Uiso R . . . . .
H421 H 0.3779 0.6196 0.7486 0.0766 0.5000 Uiso R . . . . .
H431 H 0.4608 0.6358 0.8178 0.0804 0.5000 Uiso R . . . . .
H441 H 0.5975 0.5205 0.8370 0.0684 0.5000 Uiso R . . . . .
H451 H 0.6483 0.3931 0.7855 0.0661 0.5000 Uiso R . . . . .
H461 H 0.5627 0.3785 0.7147 0.0759 0.5000 Uiso R . . . . .

loop_
_atom_site_aniso_label
_atom_site_aniso_U_11
_atom_site_aniso_U_22
_atom_site_aniso_U_33
_atom_site_aniso_U_23
_atom_site_aniso_U_13
_atom_site_aniso_U_12
S1 0.0216(2) 0.0217(2) 0.0196(2) -0.00186(18) 0.00156(18) -0.00418(18)
O2 0.0348(8) 0.0228(7) 0.0281(7) -0.0050(6) 0.0017(6) -0.0012(6)
O3 0.0239(7) 0.0321(8) 0.0333(8) -0.0012(6) -0.0042(6) -0.0032(6)
C4 0.0364(12) 0.0375(12) 0.0273(10) 0.0021(9) 0.0109(9) -0.0063(9)
C5 0.0204(9) 0.0217(9) 0.0171(8) -0.0031(7) -0.0003(7) -0.0027(7)
C6 0.0194(9) 0.0204(9) 0.0179(9) -0.0001(7) -0.0007(7) 0.0020(7)
N7 0.0184(7) 0.0210(8) 0.0148(7) 0.0012(6) -0.0016(6) -0.0005(6)
C8 0.0191(9) 0.0192(9) 0.0151(8) 0.0031(7) 0.0002(7) -0.0030(7)
C9 0.0185(9) 0.0180(9) 0.0193(9) 0.0034(7) 0.0003(7) -0.0030(7)
C10 0.0190(9) 0.0199(9) 0.0194(8) 0.0034(7) -0.0008(7) -0.0020(7)
C11 0.0188(9) 0.0193(9) 0.0183(9) 0.0029(7) -0.0003(7) -0.0021(7)
O12 0.0232(7) 0.0242(7) 0.0209(6) 0.0009(5) -0.0044(5) 0.0047(5)
O13 0.0226(7) 0.0300(7) 0.0201(6) 0.0013(6) -0.0048(5) 0.0001(6)
C14 0.0187(9) 0.0171(9) 0.0204(9) 0.0026(7) 0.0003(7) -0.0027(7)
C15 0.0234(10) 0.0218(9) 0.0233(9) -0.0025(8) -0.0014(7) -0.0007(8)
C16 0.0224(10) 0.0227(10) 0.0329(11) -0.0015(8) -0.0021(8) 0.0055(8)
C17 0.0218(10) 0.0241(10) 0.0268(10) 0.0020(8) -0.0050(8) 0.0030(8)
N18 0.0229(8) 0.0193(8) 0.0185(7) -0.0008(6) -0.0025(6) 0.0025(6)
C19 0.0228(10) 0.0244(10) 0.0201(9) 0.0010(8) 0.0005(7) -0.0032(8)
C20 0.0316(11) 0.0312(11) 0.0218(9) 0.0012(8) -0.0065(8) 0.0011(9)
O21 0.0328(8) 0.0270(7) 0.0224(7) -0.0047(6) -0.0012(6) 0.0040(6)
C22 0.0191(9) 0.0197(9) 0.0198(9) -0.0003(7) 0.0013(7) 0.0032(7)
C23 0.0215(9) 0.0207(9) 0.0206(9) 0.0040(7) -0.0015(7) 0.0010(7)
C24 0.0227(9) 0.0201(9) 0.0216(9) 0.0000(7) -0.0027(7) 0.0020(7)
C25 0.0221(10) 0.0179(9) 0.0262(10) 0.0017(8) 0.0021(8) -0.0004(7)
C26 0.0269(10) 0.0215(10) 0.0213(9) 0.0045(7) 0.0027(8) 0.0032(8)
C27 0.0253(10) 0.0241(10) 0.0174(9) -0.0001(7) -0.0019(7) 0.0014(8)
O28 0.0307(8) 0.0225(7) 0.0280(7) 0.0045(6) -0.0103(6) -0.0051(6)
C29 0.0359(11) 0.0214(10) 0.0241(9) 0.0026(8) -0.0101(8) 0.0007(8)
C30 0.0600(16) 0.0285(12) 0.0381(13) 0.0030(10) -0.0250(12) -0.0051(11)
O31 0.0345(8) 0.0202(7) 0.0298(7) 0.0033(6) -0.0012(6) -0.0071(6)
C32 0.0520(14) 0.0217(10) 0.0282(11) -0.0006(8) 0.0117(10) -0.0088(10)
Cl40 0.1142(19) 0.142(2) 0.0877(15) 0.0533(15) -0.0338(14) -0.0859(18)
C41 0.052(3) 0.065(3) 0.069(4) 0.026(3) 0.004(3) -0.033(3)
C42 0.050(4) 0.060(4) 0.088(6) 0.043(4) 0.037(4) -0.007(2)
C43 0.071(4) 0.050(3) 0.073(4) -0.004(3) 0.018(3) -0.018(3)
C44 0.050(3) 0.044(3) 0.070(4) 0.012(3) 0.013(3) -0.022(2)
C45 0.038(3) 0.045(3) 0.085(4) 0.036(3) 0.015(3) -0.013(2)
C46 0.059(4) 0.057(5) 0.079(6) 0.017(4) 0.023(4) -0.027(4)

loop_
_atom_type_symbol
_atom_type_scat_dispersion_real
_atom_type_scat_dispersion_imag
_atom_type_scat_Cromer_Mann_a1
_atom_type_scat_Cromer_Mann_b1
_atom_type_scat_Cromer_Mann_a2
_atom_type_scat_Cromer_Mann_b2
_atom_type_scat_Cromer_Mann_a3
_atom_type_scat_Cromer_Mann_b3
_atom_type_scat_Cromer_Mann_a4
_atom_type_scat_Cromer_Mann_b4
_atom_type_scat_Cromer_Mann_c
_atom_type_scat_source
C 0.0181 0.0091 2.3100 20.8439 1.0200 10.2075 1.5886 0.5687 0.8650 51.6512 0.2156 'International Tables Vol C 4.2.6.8 and 6.1.1.4'
H 0.0000 0.0000 0.4930 10.5109 0.3229 26.1257 0.1402 3.1424 0.0408 57.7998 0.0030 'International Tables Vol C 4.2.6.8 and 6.1.1.4'
N 0.0311 0.0180 12.2126 0.0057 3.1322 9.8933 2.0125 28.9975 1.1663 0.5826 -11.5290 'International Tables Vol C 4.2.6.8 and 6.1.1.4'
O 0.0492 0.0322 3.0485 13.2771 2.2868 5.7011 1.5463 0.3239 0.8670 32.9089 0.2508 'International Tables Vol C 4.2.6.8 and 6.1.1.4'
S 0.3331 0.5567 6.9053 1.4679 5.2034 22.2151 1.4379 0.2536 1.5863 56.1720 0.8669 'International Tables Vol C 4.2.6.8 and 6.1.1.4'
Cl 0.3639 0.7018 11.4604 0.0104 7.1964 1.1662 6.2556 18.5194 1.6455 47.7784 -9.5574 'International Tables Vol C 4.2.6.8 and 6.1.1.4'

loop_
_geom_angle_atom_site_label_1
_geom_angle_site_symmetry_1
_geom_angle_atom_site_label_2
_geom_angle_site_symmetry_2
_geom_angle_atom_site_label_3
_geom_angle_site_symmetry_3
_geom_angle
_geom_angle_publ_flag
O2 . S1 . O3 . 117.60(9) yes
O2 . S1 . C4 . 108.44(10) yes
O3 . S1 . C4 . 109.04(10) yes
O2 . S1 . C5 . 108.84(9) yes
O3 . S1 . C5 . 109.30(9) yes
C4 . S1 . C5 . 102.57(10) yes
S1 . C4 . H41 . 104.2 no
S1 . C4 . H42 . 111.3 no
H41 . C4 . H42 . 109.9 no
S1 . C4 . H43 . 109.0 no
H41 . C4 . H43 . 110.8 no
H42 . C4 . H43 . 111.3 no
S1 . C5 . C6 . 113.49(13) yes
S1 . C5 . H51 . 105.3 no
C6 . C5 . H51 . 109.2 no
S1 . C5 . H52 . 103.9 no
C6 . C5 . H52 . 114.9 no
H51 . C5 . H52 . 109.5 no
C5 . C6 . N7 . 110.83(15) yes
C5 . C6 . C22 . 111.60(15) yes
N7 . C6 . C22 . 112.72(15) yes
C5 . C6 . H61 . 109.7 no
N7 . C6 . H61 . 103.5 no
C22 . C6 . H61 . 108.2 no
C6 . N7 . C8 . 123.38(15) yes
C6 . N7 . C11 . 125.56(14) yes
C8 . N7 . C11 . 110.73(15) yes
N7 . C8 . C9 . 106.28(15) yes
N7 . C8 . O12 . 124.69(17) yes
C9 . C8 . O12 . 129.02(17) yes
C8 . C9 . C10 . 108.49(16) yes
C8 . C9 . C14 . 129.54(17) yes
C10 . C9 . C14 . 121.94(18) yes
C9 . C10 . C11 . 107.80(16) yes
C9 . C10 . C17 . 122.35(18) yes
C11 . C10 . C17 . 129.84(17) yes
C10 . C11 . N7 . 106.70(14) yes
C10 . C11 . O13 . 129.09(17) yes
N7 . C11 . O13 . 124.21(17) yes
C9 . C14 . C15 . 116.47(17) yes
C9 . C14 . N18 . 118.11(16) yes
C15 . C14 . N18 . 125.40(17) yes
C14 . C15 . C16 . 120.88(18) yes
C14 . C15 . H151 . 120.1 no
C16 . C15 . H151 . 119.0 no
C15 . C16 . C17 . 122.34(18) yes
C15 . C16 . H161 . 118.9 no
C17 . C16 . H161 . 118.8 no
C16 . C17 . C10 . 116.01(18) yes
C16 . C17 . H171 . 121.6 no
C10 . C17 . H171 . 122.4 no
C14 . N18 . C19 . 128.21(17) yes
C14 . N18 . H181 . 115.9 no
C19 . N18 . H181 . 115.9 no
N18 . C19 . C20 . 113.96(17) yes
N18 . C19 . O21 . 123.53(18) yes
C20 . C19 . O21 . 122.51(18) yes
C19 . C20 . H201 . 108.7 no
C19 . C20 . H202 . 106.4 no
H201 . C20 . H202 . 112.1 no
C19 . C20 . H203 . 110.2 no
H201 . C20 . H203 . 107.3 no
H202 . C20 . H203 . 112.2 no
C6 . C22 . C23 . 122.22(17) yes
C6 . C22 . C27 . 118.49(17) yes
C23 . C22 . C27 . 119.28(18) yes
C22 . C23 . C24 . 120.50(17) yes
C22 . C23 . H231 . 119.2 no
C24 . C23 . H231 . 120.3 no
C23 . C24 . C25 . 119.77(17) yes
C23 . C24 . O28 . 124.78(17) yes
C25 . C24 . O28 . 115.44(17) yes
C24 . C25 . C26 . 119.45(17) yes
C24 . C25 . O31 . 115.97(16) yes
C26 . C25 . O31 . 124.58(17) yes
C25 . C26 . C27 . 120.11(17) yes
C25 . C26 . H261 . 119.9 no
C27 . C26 . H261 . 120.0 no
C26 . C27 . C22 . 120.88(18) yes
C26 . C27 . H271 . 121.0 no
C22 . C27 . H271 . 118.1 no
C24 . O28 . C29 . 116.94(15) yes
O28 . C29 . C30 . 107.88(18) yes
O28 . C29 . H291 . 109.1 no
C30 . C29 . H291 . 108.3 no
O28 . C29 . H292 . 110.3 no
C30 . C29 . H292 . 111.5 no
H291 . C29 . H292 . 109.6 no
C29 . C30 . H301 . 110.7 no
C29 . C30 . H302 . 111.7 no
H301 . C30 . H302 . 108.4 no
C29 . C30 . H303 . 111.7 no
H301 . C30 . H303 . 104.6 no
H302 . C30 . H303 . 109.5 no
C25 . O31 . C32 . 116.22(16) yes
O31 . C32 . H321 . 107.5 no
O31 . C32 . H322 . 110.7 no
H321 . C32 . H322 . 108.1 no
O31 . C32 . H323 . 110.3 no
H321 . C32 . H323 . 109.8 no
H322 . C32 . H323 . 110.3 no
H441 5_666 Cl40 . C44 5_666 37.0 no
H441 5_666 Cl40 . H431 5_666 171.2 no
C44 5_666 Cl40 . H431 5_666 139.7 no
H441 5_666 Cl40 . C41 . 86.0 no
C44 5_666 Cl40 . C41 . 49.0(3) yes
H431 5_666 Cl40 . C41 . 91.4 no
C41 5_666 C41 . Cl40 . 162.4(3) yes
C41 5_666 C41 . C45 5_666 92.0(3) yes
Cl40 . C41 . C45 5_666 105.6(4) yes
C41 5_666 C41 . C44 5_666 143.1(4) yes
Cl40 . C41 . C44 5_666 54.5(3) yes
C45 5_666 C41 . C44 5_666 51.1(3) yes
C41 5_666 C41 . C42 5_666 57.0(5) yes
Cl40 . C41 . C42 5_666 105.6(5) yes
C45 5_666 C41 . C42 5_666 148.0(7) yes
C44 5_666 C41 . C42 5_666 158.4(7) yes
C41 5_666 C41 . C43 5_666 138.5(7) yes
Cl40 . C41 . C43 5_666 24.0(5) yes
C45 5_666 C41 . C43 5_666 129.4(8) yes
C44 5_666 C41 . C43 5_666 78.3(6) yes
C42 5_666 C41 . C43 5_666 81.6(6) yes
C41 5_666 C41 . C42 . 44.2(2) yes
Cl40 . C41 . C42 . 118.2(4) yes
C45 5_666 C41 . C42 . 136.1(4) yes
C44 5_666 C41 . C42 . 172.7(5) yes
C42 5_666 C41 . C42 . 15.9(8) yes
C41 5_666 C41 . C46 . 76.4(2) yes
Cl40 . C41 . C46 . 121.2(4) yes
C45 5_666 C41 . C46 . 16.2(4) yes
C44 5_666 C41 . C46 . 66.9(5) yes
C42 5_666 C41 . C46 . 133.2(6) yes
C43 5_666 C41 . C42 . 94.5(8) yes
C43 5_666 C41 . C46 . 145.1(8) yes
C42 . C41 . C46 . 120.14(18) yes
H421 5_666 C42 . C43 5_666 93.4 no
H421 5_666 C42 . C41 . 124.7 no
C43 5_666 C42 . C41 . 31.7(3) yes
H421 5_666 C42 . C41 5_666 152.5 no
C43 5_666 C42 . C41 5_666 110.5(4) yes
C41 . C42 . C41 5_666 78.9(4) yes
H421 5_666 C42 . C43 . 113.1 no
C43 5_666 C42 . C43 . 151.3(4) yes
C41 . C42 . C43 . 120.03(18) yes
C41 5_666 C42 . C43 . 41.2(4) yes
H421 5_666 C42 . H421 . 5.8 no
C43 5_666 C42 . H421 . 87.7 no
C41 . C42 . H421 . 119.1 no
C41 5_666 C42 . H421 . 157.8 no
C43 . C42 . H421 . 118.8 no
C42 5_666 C43 . C42 . 8.4(10) yes
C42 5_666 C43 . C41 5_666 53.7(6) yes
C42 . C43 . C41 5_666 57.2(5) yes
C42 5_666 C43 . C44 . 117.1(2) yes
C42 . C43 . C44 . 120.04(18) yes
C41 5_666 C43 . C44 . 63.4(5) yes
C42 5_666 C43 . H431 . 124.0 no
C42 . C43 . H431 . 120.6 no
C41 5_666 C43 . H431 . 177.7 no
C44 . C43 . H431 . 118.9 no
C46 5_666 C44 . C43 . 98.1(2) yes
C46 5_666 C44 . C41 5_666 59.8(4) yes
C43 . C44 . C41 5_666 38.4(3) yes
C46 5_666 C44 . Cl40 5_666 135.8(4) yes
C43 . C44 . Cl40 5_666 38.2(3) yes
C41 5_666 C44 . Cl40 5_666 76.5(4) yes
C46 5_666 C44 . C45 . 22.1(2) yes
C43 . C44 . C45 . 119.90(17) yes
C41 5_666 C44 . C45 . 81.6(3) yes
Cl40 5_666 C44 . C45 . 157.9(3) yes
C46 5_666 C44 . H441 . 141.3 no
C43 . C44 . H441 . 120.5 no
C41 5_666 C44 . H441 . 158.8 no
Cl40 5_666 C44 . H441 . 82.3 no
C45 . C44 . H441 . 119.6 no
C44 . C45 . C41 5_666 47.4(3) yes
C44 . C45 . C45 5_666 135.0(2) yes
C41 5_666 C45 . C45 5_666 87.7(3) yes
C44 . C45 . C46 . 119.42(17) yes
C41 5_666 C45 . C46 . 72.1(3) yes
C45 5_666 C45 . C46 . 16.3(3) yes
C44 . C45 . H451 . 120.4 no
C41 5_666 C45 . H451 . 167.7 no
C45 5_666 C45 . H451 . 104.4 no
C46 . C45 . H451 . 120.2 no
C44 5_666 C46 . C45 . 172.1(5) yes
C44 5_666 C46 . C41 . 53.3(4) yes
C45 . C46 . C41 . 119.47(17) yes
C44 5_666 C46 . C46 5_666 154.9(6) yes
C45 . C46 . C46 5_666 17.2(5) yes
C41 . C46 . C46 5_666 103.3(3) yes
C44 5_666 C46 . H461 . 66.9 no
C45 . C46 . H461 . 120.4 no
C41 . C46 . H461 . 120.1 no
C46 5_666 C46 . H461 . 136.0 no
C42 . H421 . C42 5_666 25.6 no
C43 . H431 . Cl40 5_666 62.3 no
C44 . H441 . Cl40 5_666 60.6 no
H461 5_666 H451 . C45 . 22.7 no
H451 5_666 H461 . C46 . 127.1 no

loop_
_geom_bond_atom_site_label_1
_geom_bond_site_symmetry_1
_geom_bond_atom_site_label_2
_geom_bond_site_symmetry_2
_geom_bond_distance
_geom_bond_publ_flag
S1 . O2 . 1.4459(15) yes
S1 . O3 . 1.4411(15) yes
S1 . C4 . 1.754(2) yes
S1 . C5 . 1.7703(19) yes
C4 . H41 . 0.998 no
C4 . H42 . 0.979 no
C4 . H43 . 0.995 no
C5 . C6 . 1.532(2) yes
C5 . H51 . 0.973 no
C5 . H52 . 0.958 no
C6 . N7 . 1.474(2) yes
C6 . C22 . 1.525(3) yes
C6 . H61 . 0.993 no
N7 . C8 . 1.403(2) yes
N7 . C11 . 1.399(2) yes
C8 . C9 . 1.479(3) yes
C8 . O12 . 1.215(2) yes
C9 . C10 . 1.383(3) yes
C9 . C14 . 1.391(3) yes
C10 . C11 . 1.482(3) yes
C10 . C17 . 1.383(3) yes
C11 . O13 . 1.216(2) yes
C14 . C15 . 1.405(3) yes
C14 . N18 . 1.401(2) yes
C15 . C16 . 1.389(3) yes
C15 . H151 . 0.921 no
C16 . C17 . 1.400(3) yes
C16 . H161 . 0.939 no
C17 . H171 . 0.950 no
N18 . C19 . 1.371(2) yes
N18 . H181 . 0.950 no
C19 . C20 . 1.498(3) yes
C19 . O21 . 1.220(2) yes
C20 . H201 . 0.969 no
C20 . H202 . 0.957 no
C20 . H203 . 0.956 no
C22 . C23 . 1.401(3) yes
C22 . C27 . 1.376(3) yes
C23 . C24 . 1.387(3) yes
C23 . H231 . 0.950 no
C24 . C25 . 1.411(3) yes
C24 . O28 . 1.372(2) yes
C25 . C26 . 1.382(3) yes
C25 . O31 . 1.369(2) yes
C26 . C27 . 1.400(3) yes
C26 . H261 . 0.923 no
C27 . H271 . 0.952 no
O28 . C29 . 1.440(2) yes
C29 . C30 . 1.500(3) yes
C29 . H291 . 0.990 no
C29 . H292 . 0.995 no
C30 . H301 . 0.952 no
C30 . H302 . 0.977 no
C30 . H303 . 0.975 no
O31 . C32 . 1.426(2) yes
C32 . H321 . 0.944 no
C32 . H322 . 0.948 no
C32 . H323 . 0.963 no
Cl40 . H441 5_666 1.587 no
Cl40 . C44 5_666 1.395(6) yes
Cl40 . H431 5_666 0.791 no
Cl40 . C41 . 1.666(5) yes
C41 . C41 5_666 1.611(9) yes
C41 . C45 5_666 1.738(7) yes
C41 . C44 5_666 1.292(8) yes
C41 . C42 5_666 1.144(8) yes
C41 . C43 5_666 0.897(6) yes
C41 . C42 . 1.376(7) yes
C41 . C46 . 1.393(6) yes
C42 . H421 5_666 0.932 no
C42 . C43 5_666 1.701(13) yes
C42 . C43 . 1.347(7) yes
C42 . H421 . 0.950 no
C43 . C44 . 1.416(6) yes
C43 . H431 . 0.965 no
C44 . C46 5_666 1.483(10) yes
C44 . C45 . 1.367(6) yes
C44 . H441 . 0.965 no
C45 . C45 5_666 1.741(14) yes
C45 . C46 . 1.3992(10) yes
C45 . H451 . 0.950 no
C46 . C46 5_666 0.961(13) yes
C46 . H461 . 0.950 no
H451 . H461 5_666 0.665 no

loop_
_geom_hbond_atom_site_label_D
_geom_hbond_site_symmetry_D
_geom_hbond_atom_site_label_H
_geom_hbond_site_symmetry_H
_geom_hbond_atom_site_label_A
_geom_hbond_site_symmetry_A
_geom_hbond_angle_DHA
_geom_hbond_distance_DH
_geom_hbond_distance_HA
_geom_hbond_distance_DA
_geom_hbond_publ_flag
C4 . H41 . O12 6_564 122 1.00 2.40 3.056(4) yes
C4 . H43 . O2 7_556 149 1.00 2.46 3.350(4) yes
C5 . H51 . O21 8_646 167 0.97 2.45 3.410(4) yes
C5 . H52 . O13 7_556 145 0.96 2.33 3.156(4) yes
C15 . H151 . O21 . 121 0.92 2.32 2.901(4) yes
N18 . H181 . O12 . 134 0.95 2.22 2.963(4) yes
C23 . H231 . O13 7_556 178 0.95 2.44 3.387(4) yes
C26 . H261 . O3 8_646 165 0.92 2.44 3.339(4) yes
C27 . H271 . O2 8_646 135 0.95 2.52 3.267(4) yes
C45 . H451 . O2 2_645 173 0.95 2.60 3.543(4) yes
